data_2240584
loop_
_publ_author_name
'Gayathri, Kasirajan'
'Mohan, Palathurai S.'
'Howard, Judith A. K.'
'Sparkes, Hazel A.'

_publ_section_title
;
 Crystal structure of 3-bromomethyl-2-chloro-6-(dibromomethyl)quinoline
;
_journal_issue 5
_journal_name_full 'Acta Crystallographica Section E'
_journal_page_first o354
_journal_page_last o355
_journal_paper_doi 10.1107/S2056989015008002
_journal_volume 71
_journal_year 2015
_chemical_formula_iupac 'C11 H7 Br3 Cl N'
_chemical_formula_moiety 'C11 H7 Br3 Cl N'
_chemical_formula_sum 'C11 H7 Br3 Cl N'
_chemical_formula_weight 428.36
_chemical_name_systematic
;
3-Bromomethyl-2-chloro-6-(dibromomethyl)quinoline
;
_space_group_crystal_system monoclinic
_space_group_IT_number 14
_space_group_name_Hall '-P 2yn'
_space_group_name_H-M_alt 'P 1 21/n 1'
_symmetry_space_group_name_Hall '-P 2yn'
_symmetry_space_group_name_H-M 'P 1 21/n 1'
_atom_sites_solution_hydrogens geom
_atom_sites_solution_primary direct
_atom_sites_solution_secondary difmap
_audit_creation_method SHELXL-2014/6
_cell_angle_alpha 90
_cell_angle_beta 104.553(5)
_cell_angle_gamma 90
_cell_formula_units_Z 4
_cell_length_a 8.9042(5)
_cell_length_b 9.3375(4)
_cell_length_c 15.5107(7)
_cell_measurement_reflns_used 4382
_cell_measurement_temperature 120(2)
_cell_measurement_theta_max 29.0097
_cell_measurement_theta_min 2.5636
_cell_volume 1248.23(11)
_computing_cell_refinement
;
CrysAlis PRO (Oxford Diffraction, 2010)
;
_computing_data_collection
;
CrysAlis PRO (Oxford Diffraction, 2010)
;
_computing_data_reduction
;
CrysAlis PRO (Oxford Diffraction, 2010)
;
_computing_molecular_graphics
;
PLATON (Spek, 2009) and Mercury (Macrae <i>et al.</i>,  2008)
;
_computing_publication_material
;
SHELXL2014 (Sheldrick, 2015) and PLATON (Spek, 2009)
;
_computing_structure_refinement
;
SHELXL2014 (Sheldrick, 2015)
;
_computing_structure_solution
;
SHELXS97 (Sheldrick, 2008)
;
_diffrn_ambient_temperature 120(2)
_diffrn_detector_area_resol_mean 16.1511
_diffrn_measured_fraction_theta_full 0.999
_diffrn_measured_fraction_theta_max 0.999
_diffrn_measurement_device_type 'Oxford Diffraction Xcalibur Sapphire3 Gemini ultra'
_diffrn_measurement_method '\w scans'
_diffrn_radiation_monochromator graphite
_diffrn_radiation_source 'Enhance (Mo) X-ray Source'
_diffrn_radiation_type MoK\a
_diffrn_radiation_wavelength 0.71073
_diffrn_reflns_av_R_equivalents 0.0289
_diffrn_reflns_limit_h_max 10
_diffrn_reflns_limit_h_min -10
_diffrn_reflns_limit_k_max 11
_diffrn_reflns_limit_k_min -11
_diffrn_reflns_limit_l_max 12
_diffrn_reflns_limit_l_min -18
_diffrn_reflns_number 8597
_diffrn_reflns_theta_full 25.242
_diffrn_reflns_theta_max 25.248
_diffrn_reflns_theta_min 2.411
_exptl_absorpt_coefficient_mu 9.879
_exptl_absorpt_correction_T_max 0.153
_exptl_absorpt_correction_T_min 0.056
_exptl_absorpt_correction_type analytical
_exptl_absorpt_process_details
;
(CrysAlis PRO; Oxford Diffraction, 2010)
;
_exptl_crystal_colour Colourless
_exptl_crystal_density_diffrn 2.279
_exptl_crystal_description Block
_exptl_crystal_F_000 808
_exptl_crystal_size_max 0.42
_exptl_crystal_size_mid 0.36
_exptl_crystal_size_min 0.30
_refine_diff_density_max 1.654
_refine_diff_density_min -1.186
_refine_ls_extinction_method none
_refine_ls_goodness_of_fit_ref 1.089
_refine_ls_hydrogen_treatment constr
_refine_ls_matrix_type full
_refine_ls_number_parameters 145
_refine_ls_number_reflns 2259
_refine_ls_number_restraints 0
_refine_ls_restrained_S_all 1.089
_refine_ls_R_factor_all 0.0621
_refine_ls_R_factor_gt 0.0509
_refine_ls_shift/su_max 0.000
_refine_ls_shift/su_mean 0.000
_refine_ls_structure_factor_coef Fsqd
_refine_ls_weighting_details 'w=1/[\s^2^(Fo^2^)+(0.0713P)^2^+10.6242P] where P=(Fo^2^+2Fc^2^)/3'
_refine_ls_weighting_scheme calc
_refine_ls_wR_factor_gt 0.1387
_refine_ls_wR_factor_ref 0.1430
_reflns_number_gt 1889
_reflns_number_total 2259
_reflns_threshold_expression I>2\s(I)
_cod_data_source_file su5096sup1.cif
_cod_data_source_block I
_cod_database_code 2240584
_shelx_space_group_comment
;
The symmetry employed for this shelxl refinement is uniquely defined
by the following loop, which should always be used as a source of
symmetry information in preference to the above space-group names.
They are only intended as comments.
;
_shelxl_version_number 2014/6

loop_
_space_group_symop_operation_xyz
'x, y, z'
'-x+1/2, y+1/2, -z+1/2'
'-x, -y, -z'
'x-1/2, -y-1/2, z-1/2'

loop_
_atom_site_type_symbol
_atom_site_label
_atom_site_fract_x
_atom_site_fract_y
_atom_site_fract_z
_atom_site_U_iso_or_equiv
_atom_site_adp_type
_atom_site_calc_flag
_atom_site_occupancy
Br Br1 0.63474(10) 0.04489(9) 0.60991(6) 0.0370(3) Uani d 1
Br Br3 0.45280(10) 0.74291(9) 0.12751(6) 0.0381(3) Uani d 1
Br Br2 0.70035(11) 0.53886(11) 0.08299(6) 0.0429(3) Uani d 1
Cl Cl1 0.8069(2) 0.38929(19) 0.67965(10) 0.0226(4) Uani d 1
N N1 0.7951(7) 0.4817(7) 0.5207(4) 0.0242(13) Uani d 1
C C1 0.7245(8) 0.3973(8) 0.5630(4) 0.0215(15) Uani d 1
C C2 0.5903(8) 0.3156(7) 0.5249(4) 0.0179(14) Uani d 1
C C3 0.5309(8) 0.3292(7) 0.4361(5) 0.0201(14) Uani d 1
H H3 0.4411 0.2763 0.4074 0.024 Uiso calc 1
C C4 0.6012(8) 0.4213(7) 0.3857(4) 0.0175(14) Uani d 1
C C5 0.7359(8) 0.4957(8) 0.4305(5) 0.0197(14) Uani d 1
C C6 0.8084(8) 0.5892(9) 0.3828(5) 0.0274(17) Uani d 1
H H6 0.8991 0.6397 0.4129 0.033 Uiso calc 1
C C7 0.7505(9) 0.6079(9) 0.2946(5) 0.0279(17) Uani d 1
H H7 0.8002 0.6722 0.2631 0.034 Uiso calc 1
C C8 0.6160(8) 0.5326(8) 0.2483(5) 0.0217(15) Uani d 1
C C9 0.5450(8) 0.4423(7) 0.2927(4) 0.0201(14) Uani d 1
H H9 0.4555 0.3916 0.2612 0.024 Uiso calc 1
C C10 0.5174(9) 0.2212(8) 0.5792(5) 0.0234(15) Uani d 1
H H10A 0.4102 0.1981 0.5456 0.028 Uiso calc 1
H H10B 0.5120 0.2718 0.6344 0.028 Uiso calc 1
C C11 0.5499(9) 0.5552(8) 0.1511(5) 0.0250(16) Uani d 1
H H11 0.4683 0.4809 0.1295 0.030 Uiso calc 1

loop_
_atom_site_aniso_label
_atom_site_aniso_U_11
_atom_site_aniso_U_22
_atom_site_aniso_U_33
_atom_site_aniso_U_12
_atom_site_aniso_U_13
_atom_site_aniso_U_23
Br1 0.0423(5) 0.0311(5) 0.0363(5) 0.0018(4) 0.0073(4) 0.0085(3)
Br3 0.0415(5) 0.0292(5) 0.0416(5) 0.0098(4) 0.0068(4) 0.0091(3)
Br2 0.0437(5) 0.0546(6) 0.0369(5) 0.0031(4) 0.0225(4) -0.0033(4)
Cl1 0.0252(9) 0.0296(9) 0.0114(7) -0.0033(7) 0.0013(6) 0.0017(6)
N1 0.022(3) 0.025(3) 0.024(3) -0.001(3) 0.003(2) 0.000(3)
C1 0.020(4) 0.026(4) 0.018(3) 0.001(3) 0.005(3) -0.001(3)
C2 0.019(3) 0.012(3) 0.023(3) 0.002(3) 0.007(3) 0.002(3)
C3 0.020(3) 0.012(3) 0.027(4) 0.003(3) 0.004(3) -0.001(3)
C4 0.017(3) 0.013(3) 0.024(3) 0.001(3) 0.008(3) -0.002(3)
C5 0.019(3) 0.020(3) 0.021(3) 0.002(3) 0.005(3) 0.000(3)
C6 0.018(4) 0.030(4) 0.031(4) -0.003(3) 0.000(3) -0.002(3)
C7 0.023(4) 0.033(4) 0.029(4) -0.007(3) 0.008(3) 0.004(3)
C8 0.022(4) 0.018(4) 0.026(4) 0.005(3) 0.010(3) 0.002(3)
C9 0.021(4) 0.016(3) 0.020(3) 0.001(3) -0.001(3) 0.000(3)
C10 0.024(4) 0.023(4) 0.025(4) 0.003(3) 0.008(3) 0.003(3)
C11 0.030(4) 0.021(4) 0.026(4) -0.001(3) 0.009(3) 0.004(3)

loop_
_atom_type_symbol
_atom_type_description
_atom_type_scat_dispersion_real
_atom_type_scat_dispersion_imag
_atom_type_scat_source
C C 0.0033 0.0016 'International Tables Vol C Tables 4.2.6.8 and 6.1.1.4'
H H 0.0000 0.0000 'International Tables Vol C Tables 4.2.6.8 and 6.1.1.4'
N N 0.0061 0.0033 'International Tables Vol C Tables 4.2.6.8 and 6.1.1.4'
Cl Cl 0.1484 0.1585 'International Tables Vol C Tables 4.2.6.8 and 6.1.1.4'
Br Br -0.2901 2.4595 'International Tables Vol C Tables 4.2.6.8 and 6.1.1.4'

loop_
_exptl_crystal_face_index_h
_exptl_crystal_face_index_k
_exptl_crystal_face_index_l
_exptl_crystal_face_perp_dist
-1 0 1 0.1709
1 -2 0 0.2021
-1 1 2 0.1531
0 -1 2 0.1566
1 -1 2 0.2377
0 1 1 0.1587
-1 0 0 0.1707
1 1 0 0.2211
-2 -1 0 0.1432
0 -1 -2 0.1524
0 1 2 0.1524
0 2 -1 0.1828
0 -2 1 0.1658
1 0 -1 0.1709
0 0 -1 0.1161
-1 0 2 0.1838

loop_
_geom_angle_atom_site_label_1
_geom_angle_atom_site_label_2
_geom_angle_atom_site_label_3
_geom_angle
C1 N1 C5 117.8(6)
N1 C1 C2 126.0(6)
N1 C1 Cl1 114.6(5)
C2 C1 Cl1 119.5(5)
C3 C2 C1 116.6(6)
C3 C2 C10 121.5(6)
C1 C2 C10 121.9(6)
C2 C3 C4 120.5(6)
C2 C3 H3 119.8
C4 C3 H3 119.8
C5 C4 C3 118.0(6)
C5 C4 C9 118.2(6)
C3 C4 C9 123.8(6)
N1 C5 C6 119.2(6)
N1 C5 C4 121.2(6)
C6 C5 C4 119.6(6)
C7 C6 C5 120.5(7)
C7 C6 H6 119.8
C5 C6 H6 119.8
C6 C7 C8 120.6(7)
C6 C7 H7 119.7
C8 C7 H7 119.7
C9 C8 C7 119.9(7)
C9 C8 C11 119.4(7)
C7 C8 C11 120.7(7)
C8 C9 C4 121.2(6)
C8 C9 H9 119.4
C4 C9 H9 119.4
C2 C10 Br1 111.0(5)
C2 C10 H10A 109.4
Br1 C10 H10A 109.4
C2 C10 H10B 109.4
Br1 C10 H10B 109.4
H10A C10 H10B 108.0
C8 C11 Br2 113.3(5)
C8 C11 Br3 111.2(5)
Br2 C11 Br3 107.9(3)
C8 C11 H11 108.1
Br2 C11 H11 108.1
Br3 C11 H11 108.1

loop_
_geom_bond_atom_site_label_1
_geom_bond_atom_site_label_2
_geom_bond_distance
Br1 C10 1.944(7)
Br3 C11 1.948(7)
Br2 C11 1.910(8)
Cl1 C1 1.776(7)
N1 C1 1.286(10)
N1 C5 1.371(9)
C1 C2 1.416(10)
C2 C3 1.352(10)
C2 C10 1.478(10)
C3 C4 1.409(10)
C3 H3 0.9500
C4 C5 1.409(10)
C4 C9 1.417(9)
C5 C6 1.404(11)
C6 C7 1.345(10)
C6 H6 0.9500
C7 C8 1.419(10)
C7 H7 0.9500
C8 C9 1.343(10)
C8 C11 1.489(10)
C9 H9 0.9500
C10 H10A 0.9900
C10 H10B 0.9900
C11 H11 1.0000

loop_
_geom_hbond_atom_site_label_D
_geom_hbond_atom_site_label_H
_geom_hbond_atom_site_label_A
_geom_hbond_site_symmetry_A
_geom_hbond_distance_DH
_geom_hbond_distance_HA
_geom_hbond_distance_DA
_geom_hbond_angle_DHA
C11 H11 Br1 4_565 1.00 2.92 3.709(8) 137
C10 H10B Cg2 3_666 0.99 2.70 3.438(8) 131

loop_
_geom_torsion_atom_site_label_1
_geom_torsion_atom_site_label_2
_geom_torsion_atom_site_label_3
_geom_torsion_atom_site_label_4
_geom_torsion
C5 N1 C1 C2 0.4(11)
C5 N1 C1 Cl1 -178.6(5)
N1 C1 C2 C3 -0.7(11)
Cl1 C1 C2 C3 178.3(5)
N1 C1 C2 C10 180.0(7)
Cl1 C1 C2 C10 -1.0(9)
C1 C2 C3 C4 -0.2(10)
C10 C2 C3 C4 179.1(6)
C2 C3 C4 C5 1.2(10)
C2 C3 C4 C9 -179.4(7)
C1 N1 C5 C6 178.7(7)
C1 N1 C5 C4 0.7(10)
C3 C4 C5 N1 -1.5(10)
C9 C4 C5 N1 179.1(6)
C3 C4 C5 C6 -179.5(7)
C9 C4 C5 C6 1.0(10)
N1 C5 C6 C7 -178.3(7)
C4 C5 C6 C7 -0.2(11)
C5 C6 C7 C8 -0.5(12)
C6 C7 C8 C9 0.4(12)
C6 C7 C8 C11 178.8(7)
C7 C8 C9 C4 0.5(11)
C11 C8 C9 C4 -177.9(6)
C5 C4 C9 C8 -1.2(10)
C3 C4 C9 C8 179.4(7)
C3 C2 C10 Br1 103.9(7)
C1 C2 C10 Br1 -76.8(8)
C9 C8 C11 Br2 -131.1(6)
C7 C8 C11 Br2 50.5(8)
C9 C8 C11 Br3 107.2(7)
C7 C8 C11 Br3 -71.3(8)

_cod_database_fobs_code 2240584
